data_4317276
loop_
_publ_author_name
'Urko Garc\'ia-Couceiro'
'Oscar Castillo'
'Javier Cepeda'
'M\'onica Lanchas'
'Antonio Luque'
'Sonia P\'erez-Y\'a\~nez'
'Pascual Rom\'an'
'Daniel Vallejo-S\'anchez'

_publ_contact_author
;
 Oscar Castillo. Departamento de Quimica Inorganica.
 Facultad de Ciencia y Tecnologia
 Universidad del Pais Vasco,  Apdo. 644, E-48080 Bilbao, Spain
;
_publ_contact_author_email oscar.castillo@ehu.es
_publ_contact_author_fax '+34-946 013 500'
_publ_contact_author_phone '+34-946 015 991'
_publ_section_title
;
 Influence of the Synthetic Conditions on the Structural Diversity of
 Extended Manganese-Oxalato-1,2-bis(4-pyridyl)ethylene Systems
;
_journal_name_full 'Inorganic Chemistry'
_journal_page_first 11346
_journal_page_last 11361
_journal_paper_doi 10.1021/ic100928t
_journal_volume 49
_journal_year 2010
_chemical_compound_source 'synthesis as described'
_chemical_formula_moiety 'C15.82 H13.8 Mn N2 O6.59'
_chemical_formula_structural 'C15.82 H13.8 Mn N2 O6.59'
_chemical_formula_sum 'C15.82 H13.8 Mn N2 O6.59'
_chemical_formula_weight 392.35
_chemical_name_systematic
;
bis[4-(4-pyridiniumethenyl)pyridine]{catena-[tris(mu-oxalato)dimanganate(II)]} 
ethanol water (1/0.8/0.4)
;
_space_group_IT_number 2
_symmetry_cell_setting triclinic
_symmetry_Int_Tables_number 2
_symmetry_space_group_name_Hall '-P 1'
_symmetry_space_group_name_H-M 'P -1'
_atom_sites_solution_hydrogens geom
_atom_sites_solution_primary direct
_atom_sites_solution_secondary difmap
_audit_creation_method SHELXL97
_cell_angle_alpha 81.03(2)
_cell_angle_beta 84.26(2)
_cell_angle_gamma 66.16(2)
_cell_formula_units_Z 2
_cell_length_a 9.289(3)
_cell_length_b 9.538(2)
_cell_length_c 10.335(3)
_cell_measurement_reflns_used 3962
_cell_measurement_temperature 293(2)
_cell_measurement_theta_max 28.00
_cell_measurement_theta_min 3.27
_cell_volume 826.6(4)
_computing_cell_refinement 'CrysAlis CCD (Oxford Diffraction, 2003)'
_computing_data_collection 'CrysAlis CCD (Oxford Diffraction, 2003)'
_computing_data_reduction 'CrysAlis RED (Oxford Diffraction, 2003)'
_computing_molecular_graphics 'Ortep-3 (Farrugia, 1997)'
_computing_publication_material 'WinGX (Farrugia, 1999)'
_computing_structure_refinement 'SHELXL-97 (Sheldrick, 1997)'
_computing_structure_solution 'Sir92 (Altamore et al., 1993)'
_diffrn_ambient_temperature 293(2)
_diffrn_measured_fraction_theta_full 0.990
_diffrn_measured_fraction_theta_max 0.990
_diffrn_measurement_device_type Xcalibur
_diffrn_measurement_method \w
_diffrn_radiation_monochromator graphite
_diffrn_radiation_source 'fine-focus sealed tube'
_diffrn_radiation_type MoK\a
_diffrn_radiation_wavelength 0.71069
_diffrn_reflns_av_R_equivalents 0.0422
_diffrn_reflns_av_sigmaI/netI 0.1240
_diffrn_reflns_limit_h_max 11
_diffrn_reflns_limit_h_min -12
_diffrn_reflns_limit_k_max 12
_diffrn_reflns_limit_k_min -12
_diffrn_reflns_limit_l_max 13
_diffrn_reflns_limit_l_min -13
_diffrn_reflns_number 7244
_diffrn_reflns_theta_full 28.00
_diffrn_reflns_theta_max 28.00
_diffrn_reflns_theta_min 3.27
_diffrn_standards_decay_% 0
_diffrn_standards_interval_count 0
_diffrn_standards_interval_time 0
_diffrn_standards_number 0
_exptl_absorpt_coefficient_mu 0.838
_exptl_absorpt_correction_T_max 0.93960
_exptl_absorpt_correction_T_min 0.87654
_exptl_absorpt_correction_type numerical
_exptl_absorpt_process_details 'CrysAlis RED (Oxford Diffraction, 2003)'
_exptl_crystal_colour yellow
_exptl_crystal_density_diffrn 1.565
_exptl_crystal_density_meas 1.57(1)
_exptl_crystal_density_method 'flotation method'
_exptl_crystal_description prismatic
_exptl_crystal_F_000 395.3
_exptl_crystal_size_max 0.14
_exptl_crystal_size_mid 0.10
_exptl_crystal_size_min 0.09
_refine_diff_density_max 0.425
_refine_diff_density_min -0.373
_refine_diff_density_rms 0.067
_refine_ls_extinction_method none
_refine_ls_goodness_of_fit_ref 0.827
_refine_ls_hydrogen_treatment constr
_refine_ls_matrix_type full
_refine_ls_number_parameters 223
_refine_ls_number_reflns 3962
_refine_ls_number_restraints 30
_refine_ls_restrained_S_all 0.824
_refine_ls_R_factor_all 0.1116
_refine_ls_R_factor_gt 0.0506
_refine_ls_shift/su_max 0.006
_refine_ls_shift/su_mean 0.000
_refine_ls_structure_factor_coef Fsqd
_refine_ls_weighting_details 'calc w=1/[\s^2^(Fo^2^)+(0.0454P)^2^]'
_refine_ls_weighting_scheme calc
_refine_ls_wR_factor_gt 0.1048
_refine_ls_wR_factor_ref 0.1167
_reflns_number_gt 1837
_reflns_number_total 3962
_reflns_threshold_expression >2sigma(I)
_cod_data_source_file ic100928t_si_002_1.cif
_cod_data_source_block compound-1
_cod_depositor_comments
;
The following automatic conversions were performed:

'_symmetry_cell_setting' value 'Triclinic' changed to 'triclinic'
according to the built-in table from CIF Core dictionary named
'cif_core.dic' version 2.4.1 from 2010-06-29.

Automatic conversion script
Id: cif_fix_values 1646 2011-03-28 12:23:43Z adriana 
;
_cod_original_sg_symbol_Hall -P1
_cod_database_code 4317276

loop_
_symmetry_equiv_pos_as_xyz
'x, y, z'
'-x, -y,-z'

loop_
_atom_site_label
_atom_site_type_symbol
_atom_site_fract_x
_atom_site_fract_y
_atom_site_fract_z
_atom_site_U_iso_or_equiv
_atom_site_adp_type
_atom_site_occupancy
_atom_site_symmetry_multiplicity
_atom_site_calc_flag
_atom_site_refinement_flags
_atom_site_disorder_assembly
_atom_site_disorder_group
Mn1 Mn 0.32314(7) 0.32033(6) 0.00273(5) 0.0442(2) Uani 1 1 d . . .
C1 C 0.5465(4) 0.0173(5) -0.0622(3) 0.0418(9) Uani 1 1 d . . .
O11 O 0.5052(3) 0.1548(3) -0.1123(2) 0.0489(6) Uani 1 1 d . . .
O12 O 0.3448(3) 0.0977(3) 0.1053(2) 0.0592(7) Uani 1 1 d . . .
C2 C 0.4666(4) 0.5440(4) -0.0665(3) 0.0408(9) Uani 1 1 d . . .
O21 O 0.3722(3) 0.5049(3) -0.1150(2) 0.0560(7) Uani 1 1 d . . .
O22 O 0.4865(3) 0.3534(3) 0.1195(2) 0.0500(7) Uani 1 1 d . . .
C3 C 0.0028(5) 0.5203(4) 0.0694(3) 0.0406(9) Uani 1 1 d . . .
O31 O 0.1298(3) 0.4560(3) 0.1255(2) 0.0513(7) Uani 1 1 d . . .
O32 O 0.1216(3) 0.3847(3) -0.1160(2) 0.0495(7) Uani 1 1 d . . .
N11 N 0.3834(9) 0.1993(8) 0.5140(4) 0.0338(8) Uiso 0.779(3) 1 d PD A 1
H11 H 0.4532 0.2379 0.5090 0.041 Uiso 0.3893(17) 1 calc PR A 1
C12 C 0.3361(6) 0.1725(6) 0.4065(7) 0.0376(11) Uiso 0.779(3) 1 d PD A 1
H12 H 0.3804 0.1948 0.3253 0.045 Uiso 0.779(3) 1 calc PR A 1
C13 C 0.2220(5) 0.1117(5) 0.4129(4) 0.0362(11) Uiso 0.779(3) 1 d PD A 1
H13 H 0.1893 0.0966 0.3360 0.043 Uiso 0.779(3) 1 calc PR A 1
C14 C 0.1565(5) 0.0736(5) 0.5321(3) 0.0307(10) Uiso 0.779(3) 1 d PD A 1
C15 C 0.2077(5) 0.1013(5) 0.6428(4) 0.0403(12) Uiso 0.779(3) 1 d PD A 1
H15 H 0.1674 0.0776 0.7254 0.048 Uiso 0.779(3) 1 calc PR A 1
C16 C 0.3201(5) 0.1648(5) 0.6293(6) 0.0391(12) Uiso 0.779(3) 1 d PD A 1
H16 H 0.3526 0.1842 0.7045 0.047 Uiso 0.779(3) 1 calc PR A 1
C17 C 0.0353(5) 0.0094(5) 0.5493(5) 0.0360(11) Uiso 0.779(3) 1 d PD . 1
H17 H 0.0057 -0.0202 0.6344 0.043 Uiso 0.779(3) 1 calc PR A 1
N11B N 0.392(3) 0.186(3) 0.5125(16) 0.0338(8) Uiso 0.221(3) 1 d PD B 2
H11B H 0.4660 0.2172 0.5168 0.041 Uiso 0.1107(17) 1 calc PR B 2
C12B C 0.3300(18) 0.200(2) 0.398(2) 0.0376(11) Uiso 0.221(3) 1 d PD B 2
H12B H 0.3690 0.2476 0.3261 0.045 Uiso 0.221(3) 1 calc PR B 2
C13B C 0.2132(16) 0.1524(18) 0.3745(15) 0.0362(11) Uiso 0.221(3) 1 d PD B 2
H13B H 0.1770 0.1631 0.2913 0.043 Uiso 0.221(3) 1 calc PR B 2
C14B C 0.1556(16) 0.0875(18) 0.4856(12) 0.0307(10) Uiso 0.221(3) 1 d PD B 2
C15B C 0.2232(18) 0.0700(19) 0.6034(14) 0.0403(12) Uiso 0.221(3) 1 d PD B 2
H15B H 0.1886 0.0201 0.6766 0.048 Uiso 0.221(3) 1 calc PR B 2
C16B C 0.3394(19) 0.122(2) 0.620(2) 0.0391(12) Uiso 0.221(3) 1 d PD B 2
H16B H 0.3780 0.1124 0.7020 0.047 Uiso 0.221(3) 1 calc PR B 2
C17B C 0.0361(15) 0.0288(16) 0.4676(18) 0.0360(11) Uiso 0.221(3) 1 d PD . 2
H17B H 0.0133 0.0424 0.3798 0.043 Uiso 0.221(3) 1 calc PR B 2
N21 N 0.6136(3) 0.3029(3) 0.5219(3) 0.0339(7) Uani 1 1 d . . .
H21 H 0.5441 0.2653 0.5190 0.041 Uiso 0.50 1 calc PR . .
C22 C 0.6597(4) 0.3118(4) 0.6367(3) 0.0399(9) Uani 1 1 d . . .
H22 H 0.6153 0.2782 0.7135 0.048 Uiso 1 1 calc R . .
C23 C 0.7715(4) 0.3696(4) 0.6448(3) 0.0407(9) Uani 1 1 d . . .
H23 H 0.8024 0.3743 0.7263 0.049 Uiso 1 1 calc R . .
C24 C 0.8376(4) 0.4205(4) 0.5324(3) 0.0358(8) Uani 1 1 d . . .
C25 C 0.7877(4) 0.4115(4) 0.4130(3) 0.0396(9) Uani 1 1 d . . .
H25 H 0.8298 0.4452 0.3349 0.048 Uiso 1 1 calc R . .
C26 C 0.6748(4) 0.3521(4) 0.4116(3) 0.0366(8) Uani 1 1 d . . .
H26 H 0.6410 0.3463 0.3316 0.044 Uiso 1 1 calc R . .
C27 C 0.9603(4) 0.4788(4) 0.5471(4) 0.0422(9) Uani 1 1 d . . .
H27 H 0.9810 0.4849 0.6318 0.051 Uiso 1 1 calc R . .
C1E C 0.015(3) -0.062(2) -0.007(2) 0.129(7) Uiso 0.4123(18) 1 d P C 3
C2E C -0.099(2) 0.097(2) -0.014(2) 0.142(8) Uiso 0.4123(18) 1 d P . 3
O1E O 0.0524(19) -0.1443(19) -0.1110(16) 0.215(6) Uiso 0.4123(18) 1 d P . 3
O2W O 0.0785(19) -0.0103(19) 0.1273(17) 0.071(5) Uiso 0.175(4) 1 d P D 4

loop_
_atom_site_aniso_label
_atom_site_aniso_U_11
_atom_site_aniso_U_22
_atom_site_aniso_U_33
_atom_site_aniso_U_23
_atom_site_aniso_U_13
_atom_site_aniso_U_12
Mn1 0.0517(4) 0.0471(4) 0.0380(3) -0.0036(3) -0.0014(3) -0.0247(3)
C1 0.048(2) 0.053(3) 0.034(2) -0.0005(19) -0.0016(18) -0.032(2)
O11 0.0637(16) 0.0459(16) 0.0374(15) 0.0027(12) 0.0056(13) -0.0263(14)
O12 0.0702(18) 0.0514(18) 0.0534(18) -0.0090(13) 0.0257(15) -0.0270(15)
C2 0.045(2) 0.041(2) 0.033(2) 0.0000(16) -0.0057(17) -0.0147(19)
O21 0.0731(18) 0.0641(18) 0.0441(16) 0.0139(13) -0.0233(14) -0.0435(16)
O22 0.0623(16) 0.0561(17) 0.0378(15) 0.0119(12) -0.0131(13) -0.0337(14)
C3 0.052(2) 0.049(2) 0.030(2) -0.0068(18) 0.000(2) -0.030(2)
O31 0.0523(16) 0.0695(19) 0.0316(15) -0.0152(12) -0.0060(13) -0.0196(14)
O32 0.0493(16) 0.0651(18) 0.0376(15) -0.0212(13) 0.0021(12) -0.0218(14)
N21 0.0295(15) 0.0357(17) 0.0429(18) -0.0042(13) -0.0027(14) -0.0195(13)
C22 0.040(2) 0.048(2) 0.037(2) -0.0065(17) 0.0029(17) -0.0241(18)
C23 0.042(2) 0.050(2) 0.040(2) -0.0100(17) -0.0001(17) -0.0280(19)
C24 0.0306(18) 0.029(2) 0.051(2) -0.0040(16) -0.0053(17) -0.0152(16)
C25 0.038(2) 0.039(2) 0.046(2) 0.0030(16) 0.0072(17) -0.0246(17)
C26 0.039(2) 0.037(2) 0.035(2) 0.0016(16) -0.0083(17) -0.0166(17)
C27 0.041(2) 0.037(2) 0.051(2) -0.0059(17) 0.0010(17) -0.0181(17)

loop_
_atom_type_symbol
_atom_type_description
_atom_type_scat_dispersion_real
_atom_type_scat_dispersion_imag
_atom_type_scat_source
C C 0.0033 0.0016 'International Tables Vol C Tables 4.2.6.8 and 6.1.1.4'
H H 0.0000 0.0000 'International Tables Vol C Tables 4.2.6.8 and 6.1.1.4'
N N 0.0061 0.0033 'International Tables Vol C Tables 4.2.6.8 and 6.1.1.4'
O O 0.0106 0.0060 'International Tables Vol C Tables 4.2.6.8 and 6.1.1.4'
Mn Mn 0.3368 0.7283 'International Tables Vol C Tables 4.2.6.8 and 6.1.1.4'

loop_
_geom_angle_atom_site_label_1
_geom_angle_atom_site_label_2
_geom_angle_atom_site_label_3
_geom_angle
_geom_angle_site_symmetry_1
_geom_angle_site_symmetry_3
_geom_angle_publ_flag
O21 Mn1 O12 163.33(10) . . ?
O21 Mn1 O32 87.29(10) . . ?
O12 Mn1 O32 102.86(10) . . ?
O21 Mn1 O31 99.16(10) . . ?
O12 Mn1 O31 96.01(10) . . ?
O32 Mn1 O31 77.29(9) . . ?
O21 Mn1 O22 76.98(9) . . ?
O12 Mn1 O22 96.40(10) . . ?
O32 Mn1 O22 157.46(9) . . ?
O31 Mn1 O22 89.25(10) . . ?
O21 Mn1 O11 89.24(10) . . ?
O12 Mn1 O11 76.04(9) . . ?
O32 Mn1 O11 100.43(10) . . ?
O31 Mn1 O11 171.13(9) . . ?
O22 Mn1 O11 95.46(10) . . ?
O11 C1 O12 126.1(3) . 2_655 ?
O11 C1 C1 117.5(4) . 2_655 ?
O12 C1 C1 116.4(4) 2_655 2_655 ?
C1 O11 Mn1 114.2(2) . . ?
C1 O12 Mn1 115.4(2) 2_655 . ?
O21 C2 O22 125.0(3) . 2_665 ?
O21 C2 C2 117.2(4) . 2_665 ?
O22 C2 C2 117.8(4) 2_665 2_665 ?
C2 O21 Mn1 114.5(2) . . ?
C2 O22 Mn1 113.5(2) 2_665 . ?
O31 C3 O32 125.1(3) . 2_565 ?
O31 C3 C3 117.7(4) . 2_565 ?
O32 C3 C3 117.2(4) 2_565 2_565 ?
C3 O31 Mn1 113.5(2) . . ?
C3 O32 Mn1 113.5(2) 2_565 . ?
C12 N11 C16 118.4(7) . . ?
C12 N11 H11 120.8 . . ?
C16 N11 H11 120.8 . . ?
N11 C12 C13 121.5(6) . . ?
N11 C12 H12 119.3 . . ?
C13 C12 H12 119.3 . . ?
C14 C13 C12 120.9(5) . . ?
C14 C13 H13 119.6 . . ?
C12 C13 H13 119.6 . . ?
C15 C14 C13 116.9(4) . . ?
C15 C14 C17 118.1(3) . . ?
C13 C14 C17 125.1(3) . . ?
C14 C15 C16 119.4(4) . . ?
C14 C15 H15 120.3 . . ?
C16 C15 H15 120.3 . . ?
N11 C16 C15 123.0(6) . . ?
N11 C16 H16 118.5 . . ?
C15 C16 H16 118.5 . . ?
C17 C17 C14 124.2(6) 2_556 . ?
C17 C17 H17 117.9 2_556 . ?
C14 C17 H17 117.9 . . ?
C16B N11B C12B 119(3) . . ?
C16B N11B H11B 120.3 . . ?
C12B N11B H11B 120.3 . . ?
N11B C12B C13B 127(2) . . ?
N11B C12B H12B 116.4 . . ?
C13B C12B H12B 116.4 . . ?
C14B C13B C12B 114.0(16) . . ?
C14B C13B H13B 123.0 . . ?
C12B C13B H13B 123.0 . . ?
C13B C14B C15B 118.3(13) . . ?
C13B C14B C17B 117.1(11) . . ?
C15B C14B C17B 124.3(13) . . ?
C14B C15B C16B 124.5(15) . . ?
C14B C15B H15B 117.8 . . ?
C16B C15B H15B 117.8 . . ?
N11B C16B C15B 116(2) . . ?
N11B C16B H16B 121.8 . . ?
C15B C16B H16B 121.8 . . ?
C17B C17B C14B 137(2) 2_556 . ?
C17B C17B H17B 111.5 2_556 . ?
C14B C17B H17B 111.5 . . ?
C26 N21 C22 119.8(3) . . ?
C26 N21 H21 120.1 . . ?
C22 N21 H21 120.1 . . ?
N21 C22 C23 121.5(3) . . ?
N21 C22 H22 119.2 . . ?
C23 C22 H22 119.2 . . ?
C22 C23 C24 119.9(3) . . ?
C22 C23 H23 120.0 . . ?
C24 C23 H23 120.0 . . ?
C23 C24 C25 118.1(3) . . ?
C23 C24 C27 117.6(3) . . ?
C25 C24 C27 124.4(3) . . ?
C26 C25 C24 119.2(3) . . ?
C26 C25 H25 120.4 . . ?
C24 C25 H25 120.4 . . ?
N21 C26 C25 121.5(3) . . ?
N21 C26 H26 119.3 . . ?
C25 C26 H26 119.3 . . ?
C27 C27 C24 125.3(5) 2_766 . ?
C27 C27 H27 117.4 2_766 . ?
C24 C27 H27 117.4 . . ?
O1E C1E C2E 123(2) . . ?

loop_
_geom_bond_atom_site_label_1
_geom_bond_atom_site_label_2
_geom_bond_distance
_geom_bond_site_symmetry_2
_geom_bond_publ_flag
Mn1 O21 2.158(2) . ?
Mn1 O12 2.160(3) . ?
Mn1 O32 2.164(2) . ?
Mn1 O31 2.165(2) . ?
Mn1 O22 2.175(2) . ?
Mn1 O11 2.189(3) . ?
C1 O11 1.248(4) . ?
C1 O12 1.260(4) 2_655 ?
C1 C1 1.543(7) 2_655 ?
O12 C1 1.260(4) 2_655 ?
C2 O21 1.253(4) . ?
C2 O22 1.256(4) 2_665 ?
C2 C2 1.539(7) 2_665 ?
O22 C2 1.256(4) 2_665 ?
C3 O31 1.243(4) . ?
C3 O32 1.252(4) 2_565 ?
C3 C3 1.554(7) 2_565 ?
O32 C3 1.252(4) 2_565 ?
N11 C12 1.330(3) . ?
N11 C16 1.330(3) . ?
N11 H11 0.8600 . ?
C12 C13 1.391(3) . ?
C12 H12 0.9300 . ?
C13 C14 1.382(3) . ?
C13 H13 0.9300 . ?
C14 C15 1.381(3) . ?
C14 C17 1.469(5) . ?
C15 C16 1.391(3) . ?
C15 H15 0.9300 . ?
C16 H16 0.9300 . ?
C17 C17 1.337(9) 2_556 ?
C17 H17 0.9300 . ?
N11B C16B 1.330(3) . ?
N11B C12B 1.330(3) . ?
N11B H11B 0.8600 . ?
C12B C13B 1.391(3) . ?
C12B H12B 0.9300 . ?
C13B C14B 1.382(3) . ?
C13B H13B 0.9300 . ?
C14B C15B 1.382(3) . ?
C14B C17B 1.469(5) . ?
C15B C16B 1.391(3) . ?
C15B H15B 0.9300 . ?
C16B H16B 0.9300 . ?
C17B C17B 1.14(3) 2_556 ?
C17B H17B 0.9300 . ?
N21 C26 1.328(4) . ?
N21 C22 1.328(4) . ?
N21 H21 0.8600 . ?
C22 C23 1.372(4) . ?
C22 H22 0.9300 . ?
C23 C24 1.372(5) . ?
C23 H23 0.9300 . ?
C24 C25 1.387(5) . ?
C24 C27 1.485(4) . ?
C25 C26 1.381(4) . ?
C25 H25 0.9300 . ?
C26 H26 0.9300 . ?
C27 C27 1.277(6) 2_766 ?
C27 H27 0.9300 . ?
C1E O1E 1.36(2) . ?
C1E C2E 1.44(2) . ?
C2E C1E 0.75(3) 2 ?
O1E C2E 1.59(3) 2 ?

loop_
_geom_hbond_atom_site_label_D
_geom_hbond_atom_site_label_H
_geom_hbond_atom_site_label_A
_geom_hbond_distance_DH
_geom_hbond_distance_HA
_geom_hbond_distance_DA
_geom_hbond_angle_DHA
_geom_hbond_site_symmetry_A
N11 H11 N21 0.86 1.85 2.706(8) 171.4 .
N11B H11B N21 0.86 1.87 2.72(2) 175.1 .
N21 H21 N11 0.86 1.85 2.706(8) 175.7 .
N21 H21 N11B 0.86 1.86 2.72(2) 179.5 .
C12 H12 O22 0.93 2.75 3.640(7) 160.4 .
C12B H12B O22 0.93 2.55 3.48(2) 174.6 .
C15B H15B O1E 0.93 2.97 3.90(2) 173.0 1_556
C16 H16 O11 0.93 2.39 3.286(6) 161.2 1_556
C16B H16B O11 0.93 2.51 3.411(18) 162.0 1_556
C17 H17 O2W 0.93 2.53 3.403(18) 155.9 2_556
C17B H17B O1E 0.93 2.84 3.75(2) 167.9 2
C22 H22 O11 0.93 2.37 3.288(4) 169.3 1_556
C23 H23 O31 0.93 2.67 3.485(4) 146.1 2_666
C25 H25 O32 0.93 2.68 3.585(4) 163.8 2_665
C26 H26 O22 0.93 2.72 3.633(4) 169.1 .
C27 H27 O31 0.93 2.67 3.494(4) 148.1 2_666
